data_2008345
loop_
_publ_author_name
'G\"orbitz, Carl Henrik'

_publ_section_title
;
 <small>L</small>-Leucyl-<small>L</small>-leucine 2-methyl-1-propanol
 solvate
;
_journal_issue 4
_journal_name_full 'Acta Crystallographica Section C'
_journal_page_first 670
_journal_page_last 672
_journal_paper_doi 10.1107/S0108270198016369
_journal_volume 55
_journal_year 1999
_chemical_formula_iupac 'C12 H24 N2 O3, C4 H10 O1'
_chemical_formula_sum 'C16 H34 N2 O4'
_chemical_formula_weight 318.45
_chemical_name_systematic
;
 L-Leucyl-L-leucine 2-methyl-1-propanol (1:1)
;
_space_group_IT_number 19
_symmetry_cell_setting orthorhombic
_symmetry_space_group_name_Hall 'P 2ac 2ab'
_symmetry_space_group_name_H-M 'P 21 21 21'
_audit_creation_method SHELXL
_cell_angle_alpha 90.00
_cell_angle_beta 90.00
_cell_angle_gamma 90.00
_cell_formula_units_Z 8
_cell_length_a 10.31790(10)
_cell_length_b 13.63970(10)
_cell_length_c 27.1830(5)
_cell_measurement_reflns_used 7620
_cell_measurement_temperature 150(2)
_cell_measurement_theta_max 29.06
_cell_measurement_theta_min 1.50
_cell_volume 3825.55(8)
_computing_cell_refinement 'SAINT (Siemens, 1995)'
_computing_data_collection 'SMART (Siemens, 1995)'
_computing_data_reduction SAINT
_computing_molecular_graphics SHELXTL
_computing_publication_material SHELXTL
_computing_structure_refinement 'SHELXTL (Sheldrick, 1994)'
_computing_structure_solution 'SHELXS86 (Sheldrick, 1990)'
_diffrn_ambient_temperature 150(2)
_diffrn_measurement_device 'Siemens SMART CCD diffractometer'
_diffrn_measurement_method 'Sets of exposures each taken over 0.6\% \w rotation'
_diffrn_radiation_monochromator graphite
_diffrn_radiation_source 'fine-focus sealed tube'
_diffrn_radiation_type MoK\a
_diffrn_radiation_wavelength 0.71073
_diffrn_reflns_av_R_equivalents 0.071
_diffrn_reflns_av_sigmaI/netI 0.0761
_diffrn_reflns_limit_h_max 14
_diffrn_reflns_limit_h_min -14
_diffrn_reflns_limit_k_max 17
_diffrn_reflns_limit_k_min -18
_diffrn_reflns_limit_l_max 36
_diffrn_reflns_limit_l_min -24
_diffrn_reflns_number 24306
_diffrn_reflns_theta_max 29.06
_diffrn_reflns_theta_min 1.50
_diffrn_standards_decay_% none
_exptl_absorpt_coefficient_mu 0.078
_exptl_absorpt_correction_T_max 0.996
_exptl_absorpt_correction_T_min 0.977
_exptl_absorpt_correction_type 'multi-scan (SADABS; Sheldrick, 1996)'
_exptl_crystal_colour Colourless
_exptl_crystal_density_diffrn 1.106
_exptl_crystal_density_method 'not measured'
_exptl_crystal_description Plate
_exptl_crystal_F_000 1408
_exptl_crystal_size_max 0.30
_exptl_crystal_size_mid 0.20
_exptl_crystal_size_min 0.05
_refine_diff_density_max 0.286
_refine_diff_density_min -0.307
_refine_ls_extinction_method none
_refine_ls_goodness_of_fit_all 1.076
_refine_ls_goodness_of_fit_obs 1.104
_refine_ls_hydrogen_treatment mixed
_refine_ls_matrix_type full
_refine_ls_number_parameters 467
_refine_ls_number_reflns 9024
_refine_ls_number_restraints 0
_refine_ls_restrained_S_all 1.100
_refine_ls_restrained_S_obs 1.104
_refine_ls_R_factor_all 0.077
_refine_ls_R_factor_obs 0.059
_refine_ls_shift/esd_mean 0.008
_refine_ls_shift/su_max -0.046
_refine_ls_structure_factor_coef Fsqd
_refine_ls_weighting_details 'w = 1/[\s^2^(Fo^2^)+(0.0711P)^2^+0.0595P] where P = (Fo^2^+2Fc^2^)/3'
_refine_ls_weighting_scheme calc
_refine_ls_wR_factor_all 0.145
_refine_ls_wR_factor_obs 0.135
_reflns_number_observed 7461
_reflns_number_total 9025
_reflns_observed_criterion I>2\s(I)
_cod_data_source_file fg1518.cif
_cod_data_source_block fg1518
_cod_depositor_comments
;
The following automatic conversions were performed:
'_symmetry_cell_setting' value 'Orthorhombic' changed to 'orthorhombic'
according to '/home/saulius/struct/CIF-dictionaries/cif_core.dic'
dictionary named 'cif_core.dic' version 2.4.1 from 2010-06-29.

Automatic conversion script
Id: cif_fix_enum 1527 2010-12-29 10:47:43Z saulius 

The following automatic conversions were performed:

'_refine_ls_weighting_scheme' value 'calc w =
1/[\s^2^(Fo^2^)+(0.0711P)^2^+0.0595P] where P = (Fo^2^+2Fc^2^)/3' was
changed to 'calc'. New tag '_refine_ls_weighting_details' was
created. The value of the new tag was set to 'w =
1/[\s^2^(Fo^2^)+(0.0711P)^2^+0.0595P] where P = (Fo^2^+2Fc^2^)/3'.

Automatic conversion script
Id: cif_fix_values 3143 2015-03-26 13:38:13Z robertas 
;
_cod_database_code 2008345

loop_
_symmetry_equiv_pos_as_xyz
'x, y, z'
'-x+1/2, -y, z+1/2'
'x+1/2, -y+1/2, -z'
'-x, y+1/2, -z+1/2'

loop_
_atom_site_aniso_label
_atom_site_aniso_U_11
_atom_site_aniso_U_22
_atom_site_aniso_U_33
_atom_site_aniso_U_12
_atom_site_aniso_U_13
_atom_site_aniso_U_23
O1A 0.0333(9) 0.0116(7) 0.0390(9) 0.0035(6) 0.0148(7) 0.0015(6)
O2A 0.0246(8) 0.0208(7) 0.0414(9) 0.0014(6) 0.0064(7) -0.0116(7)
O3A 0.0183(8) 0.0164(7) 0.0316(8) 0.0009(6) 0.0030(6) -0.0004(6)
N1A 0.0238(10) 0.0110(7) 0.0251(9) -0.0054(7) 0.0006(8) 0.0009(7)
N2A 0.0226(9) 0.0088(7) 0.0282(9) 0.0009(7) 0.0083(7) 0.0016(7)
C1A 0.0142(10) 0.0083(8) 0.0286(11) 0.0001(7) 0.0014(8) 0.0013(8)
C2A 0.0169(10) 0.0139(9) 0.0281(11) -0.0013(7) -0.0013(8) -0.0006(8)
C3A 0.0270(12) 0.0176(9) 0.0255(11) -0.0027(9) 0.0005(9) 0.0018(8)
C4A 0.049(2) 0.0343(13) 0.0274(12) -0.0055(12) -0.0051(12) -0.0002(11)
C5A 0.0335(14) 0.052(2) 0.0305(13) 0.0101(12) 0.0075(11) 0.0041(12)
C6A 0.0177(10) 0.0114(8) 0.0249(10) 0.0000(8) 0.0014(8) 0.0012(7)
C7A 0.0196(11) 0.0120(9) 0.0247(10) 0.0007(8) 0.0045(8) 0.0017(8)
C8A 0.0229(11) 0.0215(10) 0.0264(11) -0.0010(9) -0.0036(9) 0.0012(9)
C9A 0.0400(14) 0.0245(11) 0.0257(11) -0.0079(10) -0.0028(10) 0.0051(9)
C10A 0.064(2) 0.0393(14) 0.0295(13) 0.0084(14) -0.0040(13) 0.0108(11)
C11A 0.038(2) 0.055(2) 0.0297(13) 0.0047(13) 0.0064(11) 0.0091(12)
C12A 0.0170(10) 0.0126(8) 0.0208(9) 0.0026(7) -0.0003(8) 0.0042(7)
O1B 0.0201(8) 0.0154(7) 0.0399(9) 0.0016(6) -0.0002(6) 0.0061(6)
O2B 0.0207(8) 0.0181(7) 0.0246(7) -0.0009(6) 0.0028(6) -0.0018(6)
O3B 0.0186(8) 0.0157(7) 0.0341(8) -0.0004(6) 0.0010(6) -0.0040(6)
N1B 0.0166(9) 0.0108(8) 0.0280(10) -0.0027(6) 0.0016(7) -0.0010(7)
N2B 0.0155(9) 0.0088(7) 0.0252(9) -0.0012(7) 0.0009(7) 0.0009(6)
C1B 0.0165(10) 0.0086(8) 0.0256(10) 0.0011(7) 0.0003(8) -0.0011(7)
C2B 0.0194(11) 0.0151(9) 0.0279(11) -0.0024(8) 0.0016(8) 0.0018(8)
C3B 0.0224(11) 0.0199(10) 0.0255(10) -0.0059(9) 0.0015(9) -0.0018(8)
C4B 0.047(2) 0.0339(12) 0.0261(12) -0.0034(12) -0.0009(11) -0.0015(10)
C5B 0.0330(14) 0.0184(10) 0.0350(12) 0.0002(9) 0.0000(10) -0.0069(9)
C6B 0.0202(10) 0.0111(8) 0.0213(9) -0.0018(8) -0.0025(8) -0.0007(7)
C7B 0.0153(10) 0.0108(8) 0.0250(10) 0.0005(7) 0.0034(8) -0.0006(7)
C8B 0.0226(11) 0.0133(9) 0.0256(11) 0.0007(8) 0.0057(8) 0.0018(8)
C9B 0.0250(12) 0.0295(12) 0.0274(11) -0.0030(9) 0.0004(9) 0.0046(9)
C10B 0.083(2) 0.039(2) 0.0268(13) 0.0162(15) -0.0011(14) 0.0066(12)
C11B 0.071(2) 0.0347(14) 0.0364(14) 0.0132(14) -0.0100(14) -0.0128(12)
C12B 0.0191(10) 0.0077(8) 0.0231(9) -0.0001(7) 0.0013(8) 0.0022(7)
O1C 0.0488(13) 0.0611(13) 0.0325(9) 0.0023(11) 0.0013(9) 0.0055(9)
C1C 0.055(2) 0.046(2) 0.0366(15) -0.0075(14) -0.0028(13) 0.0102(13)
C2C 0.048(2) 0.044(2) 0.0402(15) 0.0068(14) 0.0048(13) 0.0031(12)
C3C 0.078(2) 0.037(2) 0.056(2) -0.007(2) 0.010(2) 0.0061(14)
C4C 0.066(2) 0.077(2) 0.043(2) -0.009(2) -0.002(2) 0.002(2)
O1D 0.0509(13) 0.0563(13) 0.0312(10) -0.0017(10) -0.0042(9) 0.0122(9)
C1D 0.046(2) 0.044(2) 0.044(2) 0.0135(13) 0.0022(13) 0.0061(13)
C2D 0.060(2) 0.041(2) 0.0378(15) 0.0196(14) 0.0093(13) 0.0067(13)
C3D 0.109(3) 0.054(2) 0.046(2) 0.012(2) 0.008(2) -0.007(2)
C4D 0.072(3) 0.074(2) 0.059(2) 0.014(2) 0.022(2) 0.014(2)

loop_
_atom_site_label
_atom_site_fract_x
_atom_site_fract_y
_atom_site_fract_z
_atom_site_U_iso_or_equiv
_atom_site_thermal_displace_type
_atom_site_calc_flag
_atom_site_refinement_flags
_atom_site_occupancy
_atom_site_disorder_group
_atom_site_type_symbol
O1A 0.4261(2) 0.03996(10) 0.68783(6) 0.0280(4) Uani d . 1 . O
O2A 0.4774(2) 0.38053(11) 0.72231(6) 0.0289(4) Uani d . 1 . O
O3A 0.65666(14) 0.32490(10) 0.68657(5) 0.0221(3) Uani d . 1 . O
N1A 0.2539(2) -0.04089(12) 0.74532(7) 0.0200(4) Uani d . 1 . N
H1A 0.174(3) -0.0665(19) 0.7370(9) 0.030 Uiso d . 1 . H
H2A 0.282(3) -0.0767(19) 0.7731(10) 0.030 Uiso d . 1 . H
H3A 0.312(3) -0.0582(19) 0.7206(10) 0.030 Uiso d . 1 . H
N2A 0.3670(2) 0.19821(11) 0.70300(7) 0.0199(4) Uani d . 1 . N
H4A 0.307(3) 0.2340(18) 0.7184(9) 0.024 Uiso d . 1 . H
C1A 0.2674(2) 0.06821(13) 0.75118(8) 0.0170(4) Uani d . 1 . C
H11A 0.190(2) 0.0972(9) 0.74725(14) 0.020 Uiso calc R 1 . H
C2A 0.3240(2) 0.09560(14) 0.80123(8) 0.0196(4) Uani d . 1 . C
H21A 0.3368(3) 0.1657(13) 0.80190(8) 0.024 Uiso calc R 1 . H
H22A 0.4083(16) 0.0654(6) 0.80407(9) 0.024 Uiso calc R 1 . H
C3A 0.2442(2) 0.0670(2) 0.84643(8) 0.0233(4) Uani d . 1 . C
H31A 0.2351(3) -0.0074(19) 0.84678(8) 0.028 Uiso calc R 1 . H
C4A 0.3159(3) 0.0977(2) 0.89288(9) 0.0368(6) Uani d . 1 . C
H41A 0.4038(18) 0.0660(13) 0.8935(4) 0.055 Uiso calc R 1 . H
H42A 0.2650(13) 0.0765(13) 0.9226(6) 0.055 Uiso calc R 1 . H
H43A 0.3261(17) 0.1710(14) 0.8932(4) 0.055 Uiso calc R 1 . H
C5A 0.1093(3) 0.1112(2) 0.84569(10) 0.0386(6) Uani d . 1 . C
H51A 0.0632(11) 0.0890(12) 0.8161(7) 0.058 Uiso calc R 1 . H
H52A 0.1159(3) 0.1830(14) 0.8454(7) 0.058 Uiso calc R 1 . H
H53A 0.0615(11) 0.0900(12) 0.8751(7) 0.058 Uiso calc R 1 . H
C6A 0.3599(2) 0.10104(14) 0.70997(7) 0.0180(4) Uani d . 1 . C
C7A 0.4572(2) 0.24314(14) 0.66836(8) 0.0188(4) Uani d . 1 . C
H71A 0.5149(15) 0.1936(13) 0.6558(3) 0.023 Uiso calc R 1 . H
C8A 0.3810(2) 0.2881(2) 0.62556(8) 0.0236(4) Uani d . 1 . C
H81A 0.3316(10) 0.2348(10) 0.6090(3) 0.028 Uiso calc R 1 . H
H82A 0.3167(13) 0.3351(9) 0.6393(3) 0.028 Uiso calc R 1 . H
C9A 0.4614(3) 0.3416(2) 0.58667(9) 0.0301(5) Uani d . 1 . C
H91A 0.5110(14) 0.3944(15) 0.6034(5) 0.036 Uiso calc R 1 . H
C10A 0.3723(3) 0.3893(2) 0.54917(10) 0.0442(7) Uani d . 1 . C
H01A 0.3105(18) 0.4342(14) 0.5664(3) 0.066 Uiso calc R 1 . H
H02A 0.3224(18) 0.3373(10) 0.5313(6) 0.066 Uiso calc R 1 . H
H03A 0.4251(10) 0.4277(14) 0.5250(6) 0.066 Uiso calc R 1 . H
C11A 0.5575(3) 0.2744(2) 0.56150(10) 0.0408(7) Uani d . 1 . C
H04A 0.6222(17) 0.2493(13) 0.5865(5) 0.061 Uiso calc R 1 . H
H05A 0.6048(17) 0.3119(8) 0.5349(7) 0.061 Uiso calc R 1 . H
H06A 0.5097(9) 0.2171(13) 0.5463(7) 0.061 Uiso calc R 1 . H
C12A 0.5372(2) 0.32258(14) 0.69497(7) 0.0168(4) Uani d . 1 . C
O1B 0.96029(15) 0.05478(10) 0.73324(6) 0.0251(3) Uani d . 1 . O
O2B 0.96062(15) 0.33277(10) 0.77536(5) 0.0211(3) Uani d . 1 . O
O3B 1.16337(14) 0.31084(10) 0.74892(6) 0.0228(3) Uani d . 1 . O
N1B 0.7055(2) -0.02429(12) 0.72096(7) 0.0185(4) Uani d . 1 . N
H1B 0.628(3) -0.0464(19) 0.7300(9) 0.028 Uiso d . 1 . H
H2B 0.771(3) -0.0680(19) 0.7289(9) 0.028 Uiso d . 1 . H
H3B 0.705(2) -0.0182(18) 0.6837(10) 0.028 Uiso d . 1 . H
N2B 0.8708(2) 0.19874(11) 0.70826(6) 0.0165(3) Uani d . 1 . N
H4B 0.791(2) 0.2319(17) 0.7041(9) 0.020 Uiso d . 1 . H
C1B 0.7319(2) 0.07320(13) 0.74382(8) 0.0169(4) Uani d . 1 . C
H11B 0.6662(17) 0.1203(12) 0.7335(3) 0.020 Uiso calc R 1 . H
C2B 0.7297(2) 0.06240(14) 0.79998(8) 0.0208(4) Uani d . 1 . C
H21B 0.6459(16) 0.0353(5) 0.8096(2) 0.025 Uiso calc R 1 . H
H22B 0.7962(12) 0.0151(9) 0.8095(2) 0.025 Uiso calc R 1 . H
C3B 0.7522(2) 0.15753(15) 0.82884(8) 0.0226(4) Uani d . 1 . C
H31B 0.838(2) 0.1835(7) 0.8199(3) 0.027 Uiso calc R 1 . H
C4B 0.7531(3) 0.1338(2) 0.88378(9) 0.0357(6) Uani d . 1 . C
H41B 0.8165(18) 0.0823(13) 0.8903(2) 0.054 Uiso calc R 1 . H
H42B 0.6673(16) 0.1115(14) 0.8938(3) 0.054 Uiso calc R 1 . H
H43B 0.7762(19) 0.1925(11) 0.9023(4) 0.054 Uiso calc R 1 . H
C5B 0.6513(3) 0.2354(2) 0.81754(9) 0.0288(5) Uani d . 1 . C
H51B 0.6698(10) 0.2931(11) 0.8360(6) 0.043 Uiso calc R 1 . H
H52B 0.5675(15) 0.2116(6) 0.8262(6) 0.043 Uiso calc R 1 . H
H53B 0.6533(12) 0.2505(9) 0.7833(6) 0.043 Uiso calc R 1 . H
C6B 0.8653(2) 0.10760(14) 0.72708(7) 0.0175(4) Uani d . 1 . C
C7B 0.9936(2) 0.24789(14) 0.69931(8) 0.0171(4) Uani d . 1 . C
H71B 1.0601(17) 0.1969(13) 0.6895(3) 0.020 Uiso calc R 1 . H
C8B 0.9805(2) 0.32239(15) 0.65726(7) 0.0205(4) Uani d . 1 . C
H81B 0.9257(11) 0.3732(10) 0.6677(2) 0.025 Uiso calc R 1 . H
H82B 1.0623(16) 0.3499(6) 0.65124(14) 0.025 Uiso calc R 1 . H
C9B 0.9278(2) 0.2817(2) 0.60882(8) 0.0273(5) Uani d . 1 . C
H91B 0.844(3) 0.2584(8) 0.6147(2) 0.033 Uiso calc R 1 . H
C10B 0.9181(4) 0.3630(2) 0.57051(10) 0.0495(8) Uani d . 1 . C
H01B 0.864(2) 0.4171(13) 0.5836(4) 0.074 Uiso calc R 1 . H
H02B 0.878(2) 0.3365(7) 0.5400(7) 0.074 Uiso calc R 1 . H
H03B 1.0062(18) 0.3882(12) 0.5630(6) 0.074 Uiso calc R 1 . H
C11B 1.0075(3) 0.1975(2) 0.58970(10) 0.0474(8) Uani d . 1 . C
H04B 0.9717(15) 0.1748(12) 0.5594(8) 0.071 Uiso calc R 1 . H
H05B 1.0069(19) 0.1454(13) 0.6132(6) 0.071 Uiso calc R 1 . H
H06B 1.0945(19) 0.2188(6) 0.5844(8) 0.071 Uiso calc R 1 . H
C12B 1.0425(2) 0.30113(13) 0.74561(7) 0.0166(4) Uani d . 1 . C
O1C 0.7629(2) 0.0007(2) 0.62429(7) 0.0475(5) Uani d . 1 . O
H1C 0.839(4) -0.032(3) 0.6247(14) 0.071 Uiso d . 1 . H
C1C 0.7004(3) 0.0092(2) 0.57815(10) 0.0458(7) Uani d . 1 . C
H11C 0.7660(15) 0.0343(6) 0.5530(6) 0.055 Uiso calc R 1 . H
H12C 0.6288(16) 0.0604(12) 0.58100(11) 0.055 Uiso calc R 1 . H
C2C 0.6418(3) -0.0852(2) 0.55891(11) 0.0443(7) Uani d . 1 . C
H21C 0.722(2) -0.1395(16) 0.5534(2) 0.053 Uiso calc R 1 . H
C3C 0.5471(4) -0.1284(2) 0.59506(13) 0.0573(9) Uani d . 1 . C
H31C 0.506(2) -0.1923(16) 0.5801(5) 0.086 Uiso calc R 1 . H
H32C 0.474(2) -0.0772(13) 0.6025(7) 0.086 Uiso calc R 1 . H
H33C 0.5958(12) -0.1459(18) 0.6279(7) 0.086 Uiso calc R 1 . H
C4C 0.5792(4) -0.0660(3) 0.50927(12) 0.0618(10) Uani d . 1 . C
H41C 0.540(2) -0.1285(15) 0.4964(5) 0.093 Uiso calc R 1 . H
H42C 0.6467(16) -0.0419(19) 0.4855(6) 0.093 Uiso calc R 1 . H
H43C 0.510(2) -0.0149(19) 0.5130(2) 0.093 Uiso calc R 1 . H
O1D 0.9733(2) -0.1156(2) 0.63182(7) 0.0461(5) Uani d . 1 . O
H1D 0.989(4) -0.134(3) 0.6624(14) 0.069 Uiso d . 1 . H
C1D 1.0925(3) -0.0799(2) 0.61276(11) 0.0446(7) Uani d . 1 . C
H11D 1.1644(16) -0.1319(11) 0.6177(2) 0.054 Uiso calc R 1 . H
H12D 1.1194(7) -0.0169(14) 0.6315(4) 0.054 Uiso calc R 1 . H
C2D 1.0780(3) -0.0575(2) 0.55868(10) 0.0463(8) Uani d . 1 . C
H21D 1.008(3) -0.0112(17) 0.5552(2) 0.056 Uiso calc R 1 . H
C3D 1.0424(5) -0.1491(3) 0.52887(13) 0.0696(11) Uani d . 1 . C
H31D 1.023(3) -0.1287(6) 0.4917(9) 0.104 Uiso calc R 1 . H
H32D 0.958(3) -0.1825(15) 0.5444(8) 0.104 Uiso calc R 1 . H
H33D 1.121(2) -0.1999(15) 0.5298(9) 0.104 Uiso calc R 1 . H
C4D 1.2003(4) -0.0087(3) 0.53896(14) 0.0686(11) Uani d . 1 . C
H41D 1.1857(11) 0.0114(19) 0.4992(9) 0.103 Uiso calc R 1 . H
H42D 1.2842(19) -0.0609(13) 0.5422(10) 0.103 Uiso calc R 1 . H
H43D 1.2213(16) 0.0593(18) 0.5609(8) 0.103 Uiso calc R 1 . H

loop_
_atom_type_symbol
_atom_type_description
_atom_type_scat_dispersion_real
_atom_type_scat_dispersion_imag
_atom_type_scat_source
C C 0.0033 0.0016 'International Tables Vol C Tables 4.2.6.8 and 6.1.1.4'
H H 0.0000 0.0000 'International Tables Vol C Tables 4.2.6.8 and 6.1.1.4'
N N 0.0061 0.0033 'International Tables Vol C Tables 4.2.6.8 and 6.1.1.4'
O O 0.0106 0.0060 'International Tables Vol C Tables 4.2.6.8 and 6.1.1.4'

loop_
_geom_angle_atom_site_label_1
_geom_angle_atom_site_label_2
_geom_angle_atom_site_label_3
_geom_angle
_geom_angle_publ_flag
C1A N1A H1A 118.8(16) ?
C1A N1A H2A 113.5(16) ?
H1A N1A H2A 106(2) ?
C1A N1A H3A 105.6(16) ?
H1A N1A H3A 108(2) ?
H2A N1A H3A 104(2) ?
C6A N2A C7A 122.8(2) yes
C6A N2A H4A 115.9(16) ?
C7A N2A H4A 121.0(16) ?
N1A C1A C2A 111.9(2) ?
N1A C1A C6A 105.6(2) yes
C2A C1A C6A 109.9(2) ?
N1A C1A H11A 109.79(11) ?
C2A C1A H11A 109.80(11) ?
C6A C1A H11A 109.80(11) ?
C1A C2A C3A 116.6(2) ?
C1A C2A H21A 108.15(10) ?
C3A C2A H21A 108.15(11) ?
C1A C2A H22A 108.15(11) ?
C3A C2A H22A 108.15(11) ?
H21A C2A H22A 107.3 ?
C5A C3A C4A 110.3(2) ?
C5A C3A C2A 112.4(2) ?
C4A C3A C2A 109.6(2) ?
C5A C3A H31A 108.14(14) ?
C4A C3A H31A 108.14(13) ?
C2A C3A H31A 108.14(11) ?
C3A C4A H41A 109.47(14) ?
C3A C4A H42A 109.47(13) ?
H41A C4A H42A 109.5 ?
C3A C4A H43A 109.47(13) ?
H41A C4A H43A 109.5 ?
H42A C4A H43A 109.5 ?
C3A C5A H51A 109.47(14) ?
C3A C5A H52A 109.47(14) ?
H51A C5A H52A 109.5 ?
C3A C5A H53A 109.47(13) ?
H51A C5A H53A 109.5 ?
H52A C5A H53A 109.5 ?
O1A C6A N2A 124.6(2) ?
O1A C6A C1A 120.1(2) ?
N2A C6A C1A 115.1(2) yes
N2A C7A C8A 109.3(2) ?
N2A C7A C12A 109.5(2) ?
C8A C7A C12A 110.5(2) ?
N2A C7A H71A 109.17(10) ?
C8A C7A H71A 109.17(11) ?
C12A C7A H71A 109.17(11) ?
C9A C8A C7A 116.0(2) ?
C9A C8A H81A 108.29(12) ?
C7A C8A H81A 108.29(11) ?
C9A C8A H82A 108.29(13) ?
C7A C8A H82A 108.29(11) ?
H81A C8A H82A 107.4 ?
C11A C9A C10A 110.6(2) ?
C11A C9A C8A 112.2(2) ?
C10A C9A C8A 109.8(2) ?
C11A C9A H91A 107.99(15) ?
C10A C9A H91A 107.99(15) ?
C8A C9A H91A 107.99(12) ?
C9A C10A H01A 109.47(15) ?
C9A C10A H02A 109.47(15) ?
H01A C10A H02A 109.5 ?
C9A C10A H03A 109.5(2) ?
H01A C10A H03A 109.5 ?
H02A C10A H03A 109.5 ?
C9A C11A H04A 109.47(14) ?
C9A C11A H05A 109.47(13) ?
H04A C11A H05A 109.5 ?
C9A C11A H06A 109.5(2) ?
H04A C11A H06A 109.5 ?
H05A C11A H06A 109.5 ?
O2A C12A O3A 125.3(2) yes
O2A C12A C7A 117.3(2) ?
O3A C12A C7A 117.3(2) ?
C1B N1B H1B 110.5(17) ?
C1B N1B H2B 109.9(16) ?
H1B N1B H2B 112(2) ?
C1B N1B H3B 110.0(14) ?
H1B N1B H3B 107(2) ?
H2B N1B H3B 107(2) ?
C6B N2B C7B 121.8(2) yes
C6B N2B H4B 116.8(15) ?
C7B N2B H4B 121.1(14) ?
N1B C1B C6B 108.3(2) yes
N1B C1B C2B 109.0(2) ?
C6B C1B C2B 109.9(2) ?
N1B C1B H11B 109.85(11) ?
C6B C1B H11B 109.85(10) ?
C2B C1B H11B 109.85(11) ?
C3B C2B C1B 115.2(2) ?
C3B C2B H21B 108.48(12) ?
C1B C2B H21B 108.48(11) ?
C3B C2B H22B 108.48(12) ?
C1B C2B H22B 108.48(11) ?
H21B C2B H22B 107.5 ?
C5B C3B C4B 110.5(2) ?
C5B C3B C2B 112.6(2) ?
C4B C3B C2B 108.8(2) ?
C5B C3B H31B 108.30(12) ?
C4B C3B H31B 108.30(14) ?
C2B C3B H31B 108.30(12) ?
C3B C4B H41B 109.47(14) ?
C3B C4B H42B 109.47(14) ?
H41B C4B H42B 109.5 ?
C3B C4B H43B 109.47(13) ?
H41B C4B H43B 109.5 ?
H42B C4B H43B 109.5 ?
C3B C5B H51B 109.47(12) ?
C3B C5B H52B 109.47(12) ?
H51B C5B H52B 109.5 ?
C3B C5B H53B 109.47(12) ?
H51B C5B H53B 109.5 ?
H52B C5B H53B 109.5 ?
O1B C6B N2B 124.1(2) ?
O1B C6B C1B 120.0(2) ?
N2B C6B C1B 115.9(2) yes
N2B C7B C8B 110.7(2) ?
N2B C7B C12B 111.5(2) ?
C8B C7B C12B 109.0(2) ?
N2B C7B H71B 108.53(10) ?
C8B C7B H71B 108.53(11) ?
C12B C7B H71B 108.53(10) ?
C9B C8B C7B 115.6(2) ?
C9B C8B H81B 108.38(12) ?
C7B C8B H81B 108.38(11) ?
C9B C8B H82B 108.38(12) ?
C7B C8B H82B 108.38(11) ?
H81B C8B H82B 107.4 ?
C11B C9B C10B 110.8(2) ?
C11B C9B C8B 112.3(2) ?
C10B C9B C8B 110.3(2) ?
C11B C9B H91B 107.7(2) ?
C10B C9B H91B 107.7(2) ?
C8B C9B H91B 107.73(12) ?
C9B C10B H01B 109.47(15) ?
C9B C10B H02B 109.47(15) ?
H01B C10B H02B 109.5 ?
C9B C10B H03B 109.5(2) ?
H01B C10B H03B 109.5 ?
H02B C10B H03B 109.5 ?
C9B C11B H04B 109.47(15) ?
C9B C11B H05B 109.47(15) ?
H04B C11B H05B 109.5 ?
C9B C11B H06B 109.5(2) ?
H04B C11B H06B 109.5 ?
H05B C11B H06B 109.5 ?
O2B C12B O3B 126.1(2) yes
O2B C12B C7B 118.2(2) ?
O3B C12B C7B 115.7(2) ?
C1C O1C H1C 117(2) ?
O1C C1C C2C 114.7(2) ?
O1C C1C H11C 108.6(2) ?
C2C C1C H11C 108.6(2) ?
O1C C1C H12C 108.6(2) ?
C2C C1C H12C 108.6(2) ?
H11C C1C H12C 107.6 ?
C3C C2C C1C 111.5(3) ?
C3C C2C C4C 111.8(3) ?
C1C C2C C4C 109.3(3) ?
C3C C2C H21C 108.0(2) ?
C1C C2C H21C 108.0(2) ?
C4C C2C H21C 108.0(2) ?
C2C C3C H31C 109.5(2) ?
C2C C3C H32C 109.5(2) ?
H31C C3C H32C 109.5 ?
C2C C3C H33C 109.5(2) ?
H31C C3C H33C 109.5 ?
H32C C3C H33C 109.5 ?
C2C C4C H41C 109.5(2) ?
C2C C4C H42C 109.5(2) ?
H41C C4C H42C 109.5 ?
C2C C4C H43C 109.5(2) ?
H41C C4C H43C 109.5 ?
H42C C4C H43C 109.5 ?
C1D O1D H1D 106(2) ?
O1D C1D C2D 109.8(3) ?
O1D C1D H11D 109.71(14) ?
C2D C1D H11D 109.7(2) ?
O1D C1D H12D 109.7(2) ?
C2D C1D H12D 109.7(2) ?
H11D C1D H12D 108.2 ?
C1D C2D C4D 110.4(3) ?
C1D C2D C3D 112.0(3) ?
C4D C2D C3D 111.6(3) ?
C1D C2D H21D 107.6(2) ?
C4D C2D H21D 107.6(2) ?
C3D C2D H21D 107.6(2) ?
C2D C3D H31D 109.5(2) ?
C2D C3D H32D 109.5(2) ?
H31D C3D H32D 109.5 ?
C2D C3D H33D 109.5(2) ?
H31D C3D H33D 109.5 ?
H32D C3D H33D 109.5 ?
C2D C4D H41D 109.5(2) ?
C2D C4D H42D 109.5(2) ?
H41D C4D H42D 109.5 ?
C2D C4D H43D 109.5(2) ?
H41D C4D H43D 109.5 ?
H42D C4D H43D 109.5 ?

loop_
_geom_bond_atom_site_label_1
_geom_bond_atom_site_label_2
_geom_bond_site_symmetry_2
_geom_bond_distance
_geom_bond_publ_flag
O1A C6A . 1.234(2) yes
O2A C12A . 1.248(2) yes
O3A C12A . 1.254(3) yes
N1A C1A . 1.503(2) ?
N1A H1A . 0.93(3) ?
N1A H2A . 0.95(3) ?
N1A H3A . 0.93(3) ?
N2A C6A . 1.341(2) yes
N2A C7A . 1.459(3) ?
N2A H4A . 0.89(3) ?
C1A C2A . 1.527(3) ?
C1A C6A . 1.538(3) ?
C1A H11A . 0.90(3) ?
C2A C3A . 1.530(3) ?
C2A H21A . 0.96(2) ?
C2A H22A . 0.96(2) ?
C3A C5A . 1.517(3) ?
C3A C4A . 1.522(3) ?
C3A H31A . 1.02(3) ?
C4A H41A . 1.01(2) ?
C4A H42A . 1.01(2) ?
C4A H43A . 1.01(2) ?
C5A H51A . 0.98(2) ?
C5A H52A . 0.98(2) ?
C5A H53A . 0.98(2) ?
C7A C8A . 1.532(3) ?
C7A C12A . 1.543(3) ?
C7A H71A . 0.96(2) ?
C8A C9A . 1.530(3) ?
C8A H81A . 1.00(2) ?
C8A H82A . 1.00(2) ?
C9A C11A . 1.513(4) ?
C9A C10A . 1.519(4) ?
C9A H91A . 0.99(3) ?
C10A H01A . 1.00(2) ?
C10A H02A . 1.00(2) ?
C10A H03A . 1.00(2) ?
C11A H04A . 1.01(2) ?
C11A H05A . 1.01(2) ?
C11A H06A . 1.01(2) ?
O1B C6B . 1.228(3) yes
O2B C12B . 1.246(2) yes
O3B C12B . 1.258(3) yes
N1B C1B . 1.493(2) ?
N1B H1B . 0.89(3) ?
N1B H2B . 0.93(3) ?
N1B H3B . 1.02(3) ?
N2B C6B . 1.345(2) yes
N2B C7B . 1.454(3) ?
N2B H4B . 0.94(3) ?
C1B C6B . 1.523(3) ?
C1B C2B . 1.534(3) ?
C1B H11B . 0.98(2) ?
C2B C3B . 1.534(3) ?
C2B H21B . 0.98(2) ?
C2B H22B . 0.98(2) ?
C3B C5B . 1.519(3) ?
C3B C4B . 1.528(3) ?
C3B H31B . 0.98(3) ?
C4B H41B . 0.98(2) ?
C4B H42B . 0.98(2) ?
C4B H43B . 0.98(2) ?
C5B H51B . 0.95(2) ?
C5B H52B . 0.95(2) ?
C5B H53B . 0.95(2) ?
C7B C8B . 1.535(3) ?
C7B C12B . 1.538(3) ?
C7B H71B . 1.01(2) ?
C8B C9B . 1.529(3) ?
C8B H81B . 0.94(2) ?
C8B H82B . 0.94(2) ?
C9B C11B . 1.506(4) ?
C9B C10B . 1.524(3) ?
C9B H91B . 0.93(3) ?
C10B H01B . 0.99(2) ?
C10B H02B . 0.99(2) ?
C10B H03B . 0.99(2) ?
C11B H04B . 0.95(2) ?
C11B H05B . 0.95(2) ?
C11B H06B . 0.95(2) ?
O1C C1C . 1.415(3) yes
O1C H1C . 0.90(4) ?
C1C C2C . 1.516(4) ?
C1C H11C . 1.02(2) ?
C1C H12C . 1.02(2) ?
C2C C3C . 1.505(4) ?
C2C C4C . 1.519(5) ?
C2C H21C . 1.12(3) ?
C3C H31C . 1.05(2) ?
C3C H32C . 1.05(2) ?
C3C H33C . 1.05(2) ?
C4C H41C . 1.01(2) ?
C4C H42C . 1.01(2) ?
C4C H43C . 1.01(2) ?
O1D C1D . 1.421(4) yes
O1D H1D . 0.88(4) ?
C1D C2D . 1.509(4) ?
C1D H11D . 1.04(2) ?
C1D H12D . 1.04(2) ?
C2D C4D . 1.524(5) ?
C2D C3D . 1.534(5) ?
C2D H21D . 0.97(3) ?
C3D H31D . 1.07(2) ?
C3D H32D . 1.07(2) ?
C3D H33D . 1.07(2) ?
C4D H41D . 1.12(2) ?
C4D H42D . 1.12(2) ?
C4D H43D . 1.12(2) ?

loop_
_geom_hbond_atom_site_label_D
_geom_hbond_atom_site_label_H
_geom_hbond_atom_site_label_A
_geom_hbond_site_symmetry_A
_geom_hbond_distance_DH
_geom_hbond_distance_HA
_geom_hbond_distance_DA
_geom_hbond_angle_DHA
_geom_hbond_publ_flag
N1A H1A O2B 4_646 0.93(3) 1.98(3) 2.861(2) 158(2) y
N1A H2A O3A 4_646 0.95(3) 1.84(3) 2.763(2) 163(2) y
N1A H3A O1A 1_555 0.93(3) 2.00(3) 2.610(2) 122(2) y
N2A H4A O3B 1_455 0.89(3) 2.00(3) 2.886(2) 176(2) y
N1B H1B O2A 4_646 0.89(3) 1.96(3) 2.762(2) 148(2) y
N1B H2B O3B 4_746 0.93(3) 1.88(3) 2.749(2) 154(2) y
N1B H3B O1C 1_555 1.02(3) 1.74(3) 2.715(3) 159(2) y
N2B H4B O3A 1_555 0.95(3) 1.94(3) 2.862(2) 165(2) y
O1C H1C O1D 1_555 0.90(4) 1.81(4) 2.697(3) 168(4) y
O1D H1D O1E 4_756 0.88(4) 1.83(4) 2.707(2) 174(4) y

loop_
_geom_torsion_atom_site_label_1
_geom_torsion_atom_site_label_2
_geom_torsion_atom_site_label_3
_geom_torsion_atom_site_label_4
_geom_torsion
_geom_torsion_publ_flag
N1A C1A C6A O1A -15.3(3) ?
C2A C1A C6A O1A 105.5(2) ?
N1A C1A C6A N2A 168.5(2) yes
C2A C1A C6A N2A -70.7(2) ?
N1A C1A C2A C3A -62.4(2) ?
C6A C1A C2A C3A -179.4(2) ?
C1A C2A C3A C5A -58.2(2) ?
C1A C2A C3A C4A 178.8(2) ?
C7A N2A C6A O1A -1.1(3) ?
C1A C6A N2A C7A 174.9(2) yes
C6A N2A C7A C8A 111.9(2) ?
C6A N2A C7A C12A -127.0(2) yes
N2A C7A C8A C9A 177.9(2) ?
C12A C7A C8A C9A 57.3(2) ?
C7A C8A C9A C11A 61.2(3) ?
C7A C8A C9A C10A -175.2(2) ?
N2A C7A C12A O2A -45.5(2) yes
C8A C7A C12A O2A 75.0(2) ?
N2A C7A C12A O3A 135.9(2) ?
C8A C7A C12A O3A -103.6(2) ?
N1B C1B C6B O1B -54.5(2) ?
C2B C1B C6B O1B 64.5(2) ?
N1B C1B C6B N2B 128.8(2) yes
C2B C1B C6B N2B -112.2(2) ?
N1B C1B C2B C3B -178.6(2) ?
C6B C1B C2B C3B 62.8(2) ?
C1B C2B C3B C5B 59.7(3) ?
C1B C2B C3B C4B -177.5(2) ?
C7B N2B C6B O1B -8.1(3) ?
C1B C6B N2B C7B 168.4(2) yes
C6B N2B C7B C8B 152.4(2) ?
C6B N2B C7B C12B -86.1(2) yes
N2B C7B C8B C9B -54.8(2) ?
C12B C7B C8B C9B -177.8(2) ?
C7B C8B C9B C11B -56.5(3) ?
C7B C8B C9B C10B 179.3(2) ?
N2B C7B C12B O2B -29.7(2) yes
C8B C7B C12B O2B 92.8(2) ?
N2B C7B C12B O3B 152.2(2) ?
C8B C7B C12B O3B -85.3(2) ?
O1C C1C C2C C3C 56.3(4) yes
O1C C1C C2C C4C -179.6(3) yes
O1D C1D C2D C4D 173.8(3) yes
O1D C1D C2D C3D -61.2(4) yes

loop_
_cod_related_entry_id
_cod_related_entry_database
_cod_related_entry_code
1 ChemSpider 30652231
